data_2008403
loop_
_publ_author_name
'Sersra, Souad'
'Essassi, El-Mokhtar'
'El-Bali, Brahim'
'Bolte, Michael'

_publ_section_title
;
 Ethyl 4-allyl-4-oxo-1,2,3,4-tetrahydroquinoxalin-2-ylideneacetate
;
_journal_issue 4
_journal_name_full 'Acta Crystallographica Section C'
_journal_page_first IUC9900021
_journal_paper_doi 10.1107/S0108270199099655
_journal_volume 55
_journal_year 1999
_chemical_formula_sum 'C15 H16 N2 O3'
_chemical_formula_weight 272.30
_chemical_name_systematic
;
1-Allyl-3-(ethoxycarbonylmethylen)-2-oxo-1,2,3,4-tetrahydroquinoxaline
;
_space_group_IT_number 14
_symmetry_cell_setting monoclinic
_symmetry_space_group_name_Hall '-P 2ybc'
_symmetry_space_group_name_H-M 'P 1 21/c 1'
_audit_creation_method SHELXL-97
_cell_angle_alpha 90.00
_cell_angle_beta 104.620(10)
_cell_angle_gamma 90.00
_cell_formula_units_Z 4
_cell_length_a 9.222(5)
_cell_length_b 9.365(5)
_cell_length_c 16.728(9)
_cell_measurement_reflns_used 3055
_cell_measurement_temperature 173(2)
_cell_measurement_theta_max 25
_cell_measurement_theta_min 1
_cell_volume 1397.9(13)
_computing_cell_refinement SMART
_computing_data_collection 'SMART (Siemens, 1995)'
_computing_data_reduction 'SAINT (Siemens, 1995)'
_computing_molecular_graphics 'XP in SHELXTL-Plus (Sheldrick, 1991)'
_computing_structure_refinement 'SHELXL97 (Sheldrick, 1997)'
_computing_structure_solution 'SHELXS97 (Sheldrick, 1990)'
_diffrn_ambient_temperature 173(2)
_diffrn_measured_fraction_theta_full 1.000
_diffrn_measured_fraction_theta_max 1.000
_diffrn_measurement_device_type 'Siemens CCD three-circle'
_diffrn_measurement_method \w
_diffrn_radiation_monochromator graphite
_diffrn_radiation_source 'fine-focus sealed tube'
_diffrn_radiation_type MoK\a
_diffrn_radiation_wavelength 0.71073
_diffrn_reflns_av_R_equivalents 0.099
_diffrn_reflns_av_sigmaI/netI 0.069
_diffrn_reflns_limit_h_max 11
_diffrn_reflns_limit_h_min -11
_diffrn_reflns_limit_k_max 11
_diffrn_reflns_limit_k_min -11
_diffrn_reflns_limit_l_max 20
_diffrn_reflns_limit_l_min -20
_diffrn_reflns_number 17162
_diffrn_reflns_theta_full 26.37
_diffrn_reflns_theta_max 26.37
_diffrn_reflns_theta_min 2.28
_diffrn_standards_decay_% 0
_diffrn_standards_interval_time 1000
_diffrn_standards_number 106
_exptl_absorpt_coefficient_mu 0.091
_exptl_absorpt_correction_T_max 0.989
_exptl_absorpt_correction_T_min 0.982
_exptl_absorpt_correction_type empirical
_exptl_absorpt_process_details '(SADABS; Sheldrick, 1996)'
_exptl_crystal_colour yellow
_exptl_crystal_density_diffrn 1.294
_exptl_crystal_density_method 'not measured'
_exptl_crystal_description block
_exptl_crystal_F_000 576
_exptl_crystal_size_max 0.20
_exptl_crystal_size_mid 0.20
_exptl_crystal_size_min 0.12
_refine_diff_density_max 0.200
_refine_diff_density_min -0.197
_refine_ls_extinction_coef 0.0135(17)
_refine_ls_extinction_method SHELXL97
_refine_ls_goodness_of_fit_ref 0.994
_refine_ls_hydrogen_treatment mixed
_refine_ls_matrix_type full
_refine_ls_number_parameters 186
_refine_ls_number_reflns 2862
_refine_ls_number_restraints 0
_refine_ls_restrained_S_all 0.994
_refine_ls_R_factor_all 0.127
_refine_ls_R_factor_gt 0.055
_refine_ls_shift/su_max <0.001
_refine_ls_shift/su_mean 0.000
_refine_ls_structure_factor_coef Fsqd
_refine_ls_weighting_details 'calc w = 1/[\s^2^(Fo^2^)+(0.0491P)^2^+0.6738P] where P = (Fo^2^+2Fc^2^)/3'
_refine_ls_weighting_scheme calc
_refine_ls_wR_factor_ref 0.135
_reflns_number_gt 1595
_reflns_number_total 2862
_reflns_threshold_expression I>2\s(I)
_cod_data_source_file qa0101.cif
_cod_data_source_block b7
_cod_depositor_comments
;
The following automatic conversions were performed:
'_symmetry_cell_setting' value 'Monoclinic' changed to 'monoclinic'
according to '/home/saulius/struct/CIF-dictionaries/cif_core.dic'
dictionary named 'cif_core.dic' version 2.4.1 from 2010-06-29.

Automatic conversion script
Id: cif_fix_enum 1527 2010-12-29 10:47:43Z saulius 
;
_cod_original_sg_symbol_H-M 'P 21/c'
_cod_database_code 2008403
_cod_database_fobs_code 2008403

loop_
_symmetry_equiv_pos_as_xyz
'x, y, z'
'-x, y+1/2, -z+1/2'
'-x, -y, -z'
'x, -y-1/2, z-1/2'

loop_
_atom_site_label
_atom_site_fract_x
_atom_site_fract_y
_atom_site_fract_z
_atom_site_U_iso_or_equiv
_atom_site_adp_type
_atom_site_calc_flag
_atom_site_refinement_flags
_atom_site_occupancy
_atom_site_disorder_assembly
_atom_site_disorder_group
_atom_site_type_symbol
N1 0.5488(2) 0.6860(2) 0.50653(12) 0.0277(5) Uani d . 1 . . N
H1 0.603(3) 0.635(3) 0.4790(14) 0.036(7) Uiso d . 1 . . H
C2 0.5848(3) 0.6599(3) 0.58910(14) 0.0279(6) Uani d . 1 . . C
C21 0.6944(3) 0.5698(3) 0.62811(15) 0.0320(6) Uani d . 1 . . C
H21 0.7100 0.5556 0.6859 0.038 Uiso calc R 1 . . H
C22 0.7883(3) 0.4946(3) 0.58544(15) 0.0286(6) Uani d . 1 . . C
O22 0.77071(18) 0.49381(18) 0.50990(10) 0.0335(5) Uani d . 1 . . O
O23 0.90049(18) 0.42483(18) 0.63747(10) 0.0361(5) Uani d . 1 . . O
C24 1.0025(3) 0.3457(3) 0.60086(16) 0.0392(7) Uani d . 1 . . C
H24A 1.0434 0.4084 0.5642 0.047 Uiso calc R 1 . . H
H24B 0.9498 0.2647 0.5679 0.047 Uiso calc R 1 . . H
C25 1.1254(4) 0.2925(4) 0.6705(2) 0.0776(12) Uani d . 1 . . C
H25A 1.1974 0.2382 0.6484 0.116 Uiso calc R 1 . . H
H25B 1.0832 0.2306 0.7062 0.116 Uiso calc R 1 . . H
H25C 1.1762 0.3738 0.7026 0.116 Uiso calc R 1 . . H
C3 0.4990(3) 0.7394(3) 0.63950(16) 0.0348(6) Uani d . 1 . . C
O31 0.5217(2) 0.7152(2) 0.71389(11) 0.0507(6) Uani d . 1 . . O
N4 0.3981(2) 0.8393(2) 0.60004(12) 0.0321(5) Uani d . 1 . . N
C41 0.3248(3) 0.9238(3) 0.65251(17) 0.0410(7) Uani d . 1 . . C
H41A 0.3120 1.0228 0.6312 0.049 Uiso calc R 1 . . H
H41B 0.3913 0.9271 0.7091 0.049 Uiso calc R 1 . . H
C42 0.1750(3) 0.8674(3) 0.65693(17) 0.0466(8) Uani d . 1 . . C
H42 0.1207 0.9226 0.6872 0.056 Uiso calc R 1 . . H
C43 0.1118(3) 0.7498(3) 0.62315(18) 0.0496(8) Uani d . 1 . . C
H43A 0.1616 0.6910 0.5922 0.060 Uiso calc R 1 . . H
H43B 0.0159 0.7230 0.6295 0.060 Uiso calc R 1 . . H
C5 0.3665(3) 0.8650(3) 0.51435(15) 0.0294(6) Uani d . 1 . . C
C6 0.2612(3) 0.9646(3) 0.47404(18) 0.0409(7) Uani d . 1 . . C
H6 0.2058 1.0179 0.5046 0.049 Uiso calc R 1 . . H
C7 0.2363(3) 0.9867(3) 0.38982(19) 0.0466(8) Uani d . 1 . . C
H7 0.1659 1.0566 0.3632 0.056 Uiso calc R 1 . . H
C8 0.3135(3) 0.9075(3) 0.34412(17) 0.0422(7) Uani d . 1 . . C
H8 0.2953 0.9224 0.2863 0.051 Uiso calc R 1 . . H
C9 0.4169(3) 0.8071(3) 0.38270(15) 0.0339(6) Uani d . 1 . . C
H9 0.4701 0.7526 0.3515 0.041 Uiso calc R 1 . . H
C10 0.4432(3) 0.7858(2) 0.46707(14) 0.0266(6) Uani d . 1 . . C

loop_
_atom_site_aniso_label
_atom_site_aniso_U_11
_atom_site_aniso_U_22
_atom_site_aniso_U_33
_atom_site_aniso_U_12
_atom_site_aniso_U_13
_atom_site_aniso_U_23
N1 0.0300(12) 0.0265(12) 0.0293(12) 0.0023(10) 0.0126(10) -0.0031(9)
C2 0.0275(13) 0.0313(15) 0.0277(14) -0.0057(12) 0.0123(11) -0.0038(11)
C21 0.0337(14) 0.0386(15) 0.0256(13) 0.0010(12) 0.0113(11) 0.0020(12)
C22 0.0261(13) 0.0265(14) 0.0327(15) -0.0018(11) 0.0063(11) 0.0039(12)
O22 0.0337(10) 0.0358(11) 0.0333(11) 0.0031(8) 0.0128(8) -0.0001(8)
O23 0.0332(10) 0.0353(10) 0.0401(10) 0.0063(8) 0.0098(8) 0.0046(9)
C24 0.0344(15) 0.0318(15) 0.0529(18) 0.0048(12) 0.0136(13) -0.0025(13)
C25 0.065(2) 0.074(3) 0.078(2) 0.040(2) -0.0119(19) -0.017(2)
C3 0.0298(14) 0.0427(16) 0.0344(15) -0.0038(13) 0.0126(12) -0.0060(13)
O31 0.0491(12) 0.0759(16) 0.0311(11) 0.0102(11) 0.0178(9) -0.0052(10)
N4 0.0293(11) 0.0338(13) 0.0366(13) -0.0008(10) 0.0146(9) -0.0108(10)
C41 0.0358(15) 0.0420(17) 0.0492(17) 0.0002(13) 0.0179(13) -0.0194(14)
C42 0.0370(16) 0.0531(19) 0.0558(18) -0.0039(15) 0.0230(14) -0.0226(16)
C43 0.0410(17) 0.0543(19) 0.0605(19) -0.0085(15) 0.0258(15) -0.0165(16)
C5 0.0273(13) 0.0230(14) 0.0393(15) -0.0041(11) 0.0113(11) -0.0031(12)
C6 0.0323(15) 0.0279(15) 0.065(2) 0.0007(12) 0.0173(14) -0.0013(14)
C7 0.0367(16) 0.0333(16) 0.068(2) 0.0027(13) 0.0097(15) 0.0162(15)
C8 0.0428(16) 0.0385(17) 0.0442(17) -0.0031(14) 0.0088(13) 0.0095(14)
C9 0.0359(15) 0.0306(15) 0.0366(15) -0.0042(12) 0.0117(12) 0.0028(12)
C10 0.0259(13) 0.0201(13) 0.0344(14) -0.0037(11) 0.0087(11) -0.0010(11)

loop_
_atom_type_symbol
_atom_type_description
_atom_type_scat_dispersion_real
_atom_type_scat_dispersion_imag
_atom_type_scat_source
C C 0.0033 0.0016 'International Tables Vol C Tables 4.2.6.8 and 6.1.1.4'
H H 0.0000 0.0000 'International Tables Vol C Tables 4.2.6.8 and 6.1.1.4'
N N 0.0061 0.0033 'International Tables Vol C Tables 4.2.6.8 and 6.1.1.4'
O O 0.0106 0.0060 'International Tables Vol C Tables 4.2.6.8 and 6.1.1.4'

loop_
_geom_angle_atom_site_label_1
_geom_angle_atom_site_label_2
_geom_angle_atom_site_label_3
_geom_angle
C2 N1 C10 124.5(2)
C21 C2 N1 124.4(2)
C21 C2 C3 118.5(2)
N1 C2 C3 117.1(2)
C2 C21 C22 122.5(2)
O22 C22 O23 122.8(2)
O22 C22 C21 124.9(2)
O23 C22 C21 112.3(2)
C22 O23 C24 116.8(2)
O23 C24 C25 106.7(2)
O31 C3 N4 122.5(2)
O31 C3 C2 120.0(2)
N4 C3 C2 117.5(2)
C3 N4 C5 123.3(2)
C3 N4 C41 116.1(2)
C5 N4 C41 120.5(2)
N4 C41 C42 114.2(2)
C43 C42 C41 126.3(3)
C6 C5 C10 118.2(2)
C6 C5 N4 123.2(2)
C10 C5 N4 118.7(2)
C7 C6 C5 120.6(3)
C8 C7 C6 120.4(3)
C9 C8 C7 119.9(3)
C8 C9 C10 119.9(3)
C9 C10 N1 120.1(2)
C9 C10 C5 121.1(2)
N1 C10 C5 118.8(2)

loop_
_geom_bond_atom_site_label_1
_geom_bond_atom_site_label_2
_geom_bond_site_symmetry_2
_geom_bond_distance
_geom_bond_publ_flag
N1 C2 . 1.359(3) ?
N1 C10 . 1.390(3) ?
C2 C21 . 1.351(3) ?
C2 C3 . 1.494(3) ?
C21 C22 . 1.438(3) ?
C22 O22 . 1.233(3) ?
C22 O23 . 1.342(3) ?
O23 C24 . 1.449(3) ?
C24 C25 . 1.491(4) ?
C3 O31 . 1.230(3) ?
C3 N4 . 1.366(3) ?
N4 C5 . 1.410(3) ?
N4 C41 . 1.468(3) ?
C41 C42 . 1.498(4) ?
C42 C43 . 1.306(4) ?
C5 C6 . 1.392(3) ?
C5 C10 . 1.400(3) ?
C6 C7 . 1.385(4) ?
C7 C8 . 1.384(4) ?
C8 C9 . 1.378(4) ?
C9 C10 . 1.385(3) ?

loop_
_geom_hbond_atom_site_label_D
_geom_hbond_atom_site_label_H
_geom_hbond_atom_site_label_A
_geom_hbond_distance_DH
_geom_hbond_distance_HA
_geom_hbond_distance_DA
_geom_hbond_angle_DHA
N1 H1 O22 0.90(2) 2.00(2) 2.715(3) 135(2)

loop_
_geom_torsion_atom_site_label_1
_geom_torsion_atom_site_label_2
_geom_torsion_atom_site_label_3
_geom_torsion_atom_site_label_4
_geom_torsion
C10 N1 C2 C21 -175.4(2)
C10 N1 C2 C3 3.1(3)
N1 C2 C21 C22 1.9(4)
C3 C2 C21 C22 -176.6(2)
C2 C21 C22 O22 -6.9(4)
C2 C21 C22 O23 172.5(2)
O22 C22 O23 C24 -0.4(3)
C21 C22 O23 C24 -179.8(2)
C22 O23 C24 C25 173.6(2)
C21 C2 C3 O31 -4.9(4)
N1 C2 C3 O31 176.5(2)
C21 C2 C3 N4 174.3(2)
N1 C2 C3 N4 -4.3(3)
O31 C3 N4 C5 -177.6(2)
C2 C3 N4 C5 3.3(3)
O31 C3 N4 C41 4.0(4)
C2 C3 N4 C41 -175.1(2)
C3 N4 C41 C42 -95.5(3)
C5 N4 C41 C42 86.0(3)
N4 C41 C42 C43 4.1(4)
C3 N4 C5 C6 178.5(2)
C41 N4 C5 C6 -3.2(3)
C3 N4 C5 C10 -0.8(3)
C41 N4 C5 C10 177.5(2)
C10 C5 C6 C7 -1.6(4)
N4 C5 C6 C7 179.1(2)
C5 C6 C7 C8 1.5(4)
C6 C7 C8 C9 -0.7(4)
C7 C8 C9 C10 0.0(4)
C8 C9 C10 N1 -179.2(2)
C8 C9 C10 C5 -0.1(4)
C2 N1 C10 C9 178.4(2)
C2 N1 C10 C5 -0.6(3)
C6 C5 C10 C9 0.9(3)
N4 C5 C10 C9 -179.8(2)
C6 C5 C10 N1 180.0(2)
N4 C5 C10 N1 -0.7(3)

loop_
_cod_related_entry_id
_cod_related_entry_database
_cod_related_entry_code
1 ChemSpider 21183107
